data_1566248
loop_
_publ_author_name
'Kumada, N.'
'Takei, T.'

_publ_section_title
;
 Hydrothermal synthesis and crystal structure of a new rubidium sodium
 niobium fluoride, RbNaNbF7
;
_journal_name_full 'Journal of the Ceramic Society of Japan'
_journal_page_first 232
_journal_page_last 235
_journal_paper_doi 10.2109/jcersj2.21147
_journal_volume 130
_journal_year 2022
_chemical_formula_sum 'F7 Na Nb Rb'
_chemical_name_common RbNaNbF7
_space_group_IT_number 63
_space_group_name_Hall '-C 2c 2'
_space_group_name_H-M_alt 'C m c m'
_cell_angle_alpha 90.000000
_cell_angle_beta 90.000000
_cell_angle_gamma 90.000000
_cell_formula_units_Z 4
_cell_length_a 6.7031(6)
_cell_length_b 10.9813(11)
_cell_length_c 8.2969(8)
_cell_volume 610.72(10)
_diffrn_ambient_pressure 100
_diffrn_ambient_temperature 298
_cod_data_source_file RbNaNbF7.cif
_cod_data_source_block RbNaNbF7
_cod_original_cell_volume 610.724478
_cod_original_formula_sum 'Rb Na Nb F7'
_cod_database_code 1566248

loop_
_space_group_symop_id
_space_group_symop_operation_xyz
1 x,y,z
2 -x,-y,-z
3 -x,-y,z+1/2
4 x,y,-z+1/2
5 -x,y,-z+1/2
6 x,-y,z+1/2
7 x,-y,-z
8 -x,y,z
9 x+1/2,y+1/2,z
10 -x+1/2,-y+1/2,-z
11 -x+1/2,-y+1/2,z+1/2
12 x+1/2,y+1/2,-z+1/2
13 -x+1/2,y+1/2,-z+1/2
14 x+1/2,-y+1/2,z+1/2
15 x+1/2,-y+1/2,-z
16 -x+1/2,y+1/2,z

loop_
_atom_site_label
_atom_site_occupancy
_atom_site_fract_x
_atom_site_fract_y
_atom_site_fract_z
_atom_site_adp_type
_atom_site_U_iso_or_equiv
_atom_site_type_symbol
Nb 1.0 0.500000 0.19003(5) 0.750000 Uiso 0.01557(19) Nb
Rb 1.0 0.500000 0.500000 0.500000 Uiso 0.0417(3) Rb
Na 1.0 0.000000 0.3139(2) 0.750000 Uiso 0.0212(5) Na
F1 1.0 0.500000 0.2013(5) 0.5234(4) Uiso 0.0560(13) F
F2 1.0 0.7776(4) 0.1367(3) 0.750000 Uiso 0.0378(7) F
F3 1.0 0.6685(4) 0.3371(3) 0.750000 Uiso 0.0379(8) F
F4 0.5000 0.500000 0.0198(6) 0.6692(11) Uiso 0.055(3) F

loop_
_atom_site_aniso_label
_atom_site_aniso_U_11
_atom_site_aniso_U_22
_atom_site_aniso_U_33
_atom_site_aniso_U_12
_atom_site_aniso_U_13
_atom_site_aniso_U_23
Nb 0.0173(3) 0.0154(3) 0.0141(2) 0.00000 0.00000 0.00000
Rb 0.0792(6) 0.0247(4) 0.0214(4) 0.0012(2) 0.00000 0.0009
Na 0.0191(11) 0.0256(13) 0.0189(11) 0.00000 0.00000 0.00000
F1 0.063(2) 0.090(4) 0.0151(12) -0.0027(17) 0.00000 0.00000
F2 0.0246(13) 0.0306(15) 0.0583(18) 0.00000 0.00000 0.0069(11)
F3 0.0212(12) 0.0219(13) 0.071(2) 0.00000 0.00000 -0.0052(10)
F4 0.043(3) 0.022(3) 0.100(9) -0.016(3) 0.00000 0.00000
